data_4020193
loop_
_publ_author_name
'Darren B. Hansen'
'Xiaobo Wan'
'Patrick J. Carroll'
'Madeleine M. Joulli\'e'

_journal_name_full 'Journal of Organic Chemistry'
_journal_page_first 3120
_journal_page_last 3126
_journal_paper_doi 10.1021/jo047876z
_journal_volume 70
_journal_year 2005
_chemical_formula_sum 'C33 H37 N O7'
_chemical_formula_weight 559.64
_space_group_IT_number 19
_symmetry_cell_setting orthorhombic
_symmetry_Int_Tables_number 19
_symmetry_space_group_name_Hall 'P 2ac 2ab'
_symmetry_space_group_name_H-M 'P 21 21 21'
_cell_angle_alpha 90.00
_cell_angle_beta 90.00
_cell_angle_gamma 90.00
_cell_formula_units_Z 4
_cell_length_a 10.0857(7)
_cell_length_b 15.8359(11)
_cell_length_c 17.7444(14)
_cell_measurement_temperature 143(1)
_cell_volume 2834.1(4)
_diffrn_ambient_temperature 143(1)
_exptl_crystal_density_diffrn 1.312
_cod_database_code 4020193

loop_
_symmetry_equiv_pos_as_xyz
'x, y, z'
'x+1/2, -y+1/2, -z'
'-x, y+1/2, -z+1/2'
'-x+1/2, -y, z+1/2'

loop_
_atom_site_label
_atom_site_type_symbol
_atom_site_fract_x
_atom_site_fract_y
_atom_site_fract_z
_atom_site_U_iso_or_equiv
_atom_site_adp_type
_atom_site_occupancy
_atom_site_symmetry_multiplicity
_atom_site_calc_flag
_atom_site_refinement_flags
_atom_site_disorder_assembly
_atom_site_disorder_group
C1 C 0.3465(3) 0.63689(19) 0.69055(16) 0.0359(7) Uani 1 1 d . . .
H1 H 0.2654 0.6694 0.7000 0.048 Uiso 1 1 calc R . .
C2 C 0.4057(3) 0.60921(19) 0.76560(15) 0.0331(7) Uani 1 1 d . . .
C3 C 0.4591(3) 0.6570(2) 0.82288(16) 0.0405(8) Uani 1 1 d . . .
H3 H 0.4626 0.7156 0.8190 0.054 Uiso 1 1 calc R . .
C4 C 0.5077(3) 0.6162(2) 0.88679(17) 0.0434(8) Uani 1 1 d . . .
H4 H 0.5420 0.6481 0.9263 0.058 Uiso 1 1 calc R . .
C5 C 0.5058(3) 0.5293(2) 0.89244(16) 0.0425(8) Uani 1 1 d . . .
H5 H 0.5399 0.5033 0.9353 0.056 Uiso 1 1 calc R . .
C6 C 0.4540(3) 0.4809(2) 0.83524(16) 0.0389(7) Uani 1 1 d . . .
H6 H 0.4532 0.4223 0.8390 0.052 Uiso 1 1 calc R . .
C7 C 0.4027(3) 0.52065(19) 0.77160(16) 0.0332(7) Uani 1 1 d . . .
C8 C 0.3422(3) 0.4860(2) 0.70340(17) 0.0352(7) Uani 1 1 d . . .
C9 C 0.3160(3) 0.4030(2) 0.68370(19) 0.0454(8) Uani 1 1 d . . .
H9 H 0.3394 0.3589 0.7157 0.060 Uiso 1 1 calc R . .
C10 C 0.2546(4) 0.3870(2) 0.6159(2) 0.0509(9) Uani 1 1 d . . .
H10 H 0.2358 0.3316 0.6021 0.068 Uiso 1 1 calc R . .
C11 C 0.2206(3) 0.4524(2) 0.56782(18) 0.0480(9) Uani 1 1 d . . .
H11 H 0.1783 0.4403 0.5225 0.064 Uiso 1 1 calc R . .
C12 C 0.2487(3) 0.5360(2) 0.58624(17) 0.0412(8) Uani 1 1 d . . .
H12 H 0.2271 0.5796 0.5534 0.055 Uiso 1 1 calc R . .
C13 C 0.3096(3) 0.55250(19) 0.65472(16) 0.0341(7) Uani 1 1 d . . .
C14 C 0.4435(3) 0.6912(2) 0.64591(15) 0.0387(7) Uani 1 1 d . . .
H14A H 0.4755 0.7375 0.6768 0.051 Uiso 1 1 calc R . .
H14B H 0.5189 0.6577 0.6299 0.051 Uiso 1 1 calc R . .
C15 C 0.4502(3) 0.76669(17) 0.53105(15) 0.0300(6) Uani 1 1 d . . .
C16 C 0.4449(3) 0.82158(17) 0.40357(14) 0.0282(6) Uani 1 1 d . . .
H16 H 0.5382 0.8308 0.4164 0.038 Uiso 1 1 calc R . .
C17 C 0.3878(3) 0.90581(17) 0.37783(14) 0.0281(6) Uani 1 1 d . . .
C18 C 0.4255(3) 1.01707(18) 0.29086(16) 0.0375(7) Uani 1 1 d . . .
H18A H 0.4111 1.0193 0.2369 0.050 Uiso 1 1 calc R . .
H18B H 0.4967 1.0558 0.3035 0.050 Uiso 1 1 calc R . .
C19 C 0.2027(3) 0.97005(19) 0.3222(2) 0.0472(9) Uani 1 1 d . . .
H19A H 0.1184 0.9854 0.3446 0.063 Uiso 1 1 calc R . .
H19B H 0.1885 0.9590 0.2691 0.063 Uiso 1 1 calc R . .
C20 C 0.3380(3) 1.04485(18) 0.41468(17) 0.0399(8) Uani 1 1 d . . .
H20A H 0.3977 1.0917 0.4240 0.053 Uiso 1 1 calc R . .
H20B H 0.2590 1.0529 0.4450 0.053 Uiso 1 1 calc R . .
C21 C 0.3011(3) 1.04183(17) 0.33175(17) 0.0344(7) Uani 1 1 d . . .
C22 C 0.2429(4) 1.12505(19) 0.3034(2) 0.0487(9) Uani 1 1 d . . .
H22A H 0.3104 1.1678 0.3036 0.073 Uiso 1 1 calc R . .
H22B H 0.1713 1.1420 0.3357 0.073 Uiso 1 1 calc R . .
H22C H 0.2102 1.1177 0.2530 0.073 Uiso 1 1 calc R . .
C23 C 0.4401(3) 0.75437(17) 0.34035(15) 0.0312(6) Uani 1 1 d . . .
H23 H 0.3515 0.7548 0.3176 0.041 Uiso 1 1 calc R . .
C24 C 0.4682(3) 0.66734(17) 0.37022(14) 0.0299(6) Uani 1 1 d . . .
C25 C 0.5927(3) 0.64411(18) 0.39605(16) 0.0330(7) Uani 1 1 d . . .
H25 H 0.6630 0.6818 0.3917 0.044 Uiso 1 1 calc R . .
C26 C 0.6142(3) 0.56525(17) 0.42841(16) 0.0340(7) Uani 1 1 d . . .
H26 H 0.6983 0.5503 0.4454 0.045 Uiso 1 1 calc R . .
C27 C 0.5098(3) 0.50925(17) 0.43512(16) 0.0321(7) Uani 1 1 d . . .
C28 C 0.3854(3) 0.53115(19) 0.40907(17) 0.0393(7) Uani 1 1 d . . .
H28 H 0.3151 0.4934 0.4132 0.052 Uiso 1 1 calc R . .
C29 C 0.3662(3) 0.60944(19) 0.37693(17) 0.0385(7) Uani 1 1 d . . .
H29 H 0.2823 0.6237 0.3593 0.051 Uiso 1 1 calc R . .
C30 C 0.5330(3) 0.35361(17) 0.43391(17) 0.0409(8) Uani 1 1 d . . .
C31 C 0.3978(4) 0.3330(3) 0.4014(3) 0.0769(14) Uani 1 1 d . . .
H31A H 0.3329 0.3335 0.4410 0.115 Uiso 1 1 calc R . .
H31B H 0.4001 0.2781 0.3785 0.115 Uiso 1 1 calc R . .
H31C H 0.3747 0.3744 0.3641 0.115 Uiso 1 1 calc R . .
C32 C 0.6344(4) 0.3564(2) 0.37212(18) 0.0478(8) Uani 1 1 d . . .
H32A H 0.6080 0.3971 0.3349 0.072 Uiso 1 1 calc R . .
H32B H 0.6412 0.3017 0.3491 0.072 Uiso 1 1 calc R . .
H32C H 0.7188 0.3721 0.3928 0.072 Uiso 1 1 calc R . .
C33 C 0.5737(6) 0.2922(2) 0.4946(2) 0.0768(14) Uani 1 1 d . . .
H33A H 0.6624 0.3048 0.5107 0.115 Uiso 1 1 calc R . .
H33B H 0.5704 0.2357 0.4750 0.115 Uiso 1 1 calc R . .
H33C H 0.5143 0.2971 0.5366 0.115 Uiso 1 1 calc R . .
N1 N 0.3779(2) 0.79265(14) 0.47119(12) 0.0313(6) Uani 1 1 d . . .
H1A H 0.2927 0.7920 0.4732 0.042 Uiso 1 1 calc R . .
O1 O 0.3726(2) 0.72372(12) 0.58063(10) 0.0357(5) Uani 1 1 d . . .
O2 O 0.5676(2) 0.77938(13) 0.54094(11) 0.0390(5) Uani 1 1 d . . .
O3 O 0.4607(2) 0.93181(12) 0.31338(10) 0.0335(5) Uani 1 1 d . . .
O4 O 0.2545(2) 0.89539(11) 0.35855(12) 0.0368(5) Uani 1 1 d . . .
O5 O 0.4016(2) 0.96625(12) 0.43482(11) 0.0364(5) Uani 1 1 d . . .
O6 O 0.5360(2) 0.77283(13) 0.28320(11) 0.0433(5) Uani 1 1 d . . .
H6A H 0.5347 0.8235 0.2738 0.065 Uiso 1 1 calc R . .
O7 O 0.5311(2) 0.43429(12) 0.47405(10) 0.0385(5) Uani 1 1 d . . .

loop_
_atom_site_aniso_label
_atom_site_aniso_U_11
_atom_site_aniso_U_22
_atom_site_aniso_U_33
_atom_site_aniso_U_23
_atom_site_aniso_U_13
_atom_site_aniso_U_12
C1 0.0371(17) 0.0393(17) 0.0313(15) 0.0098(14) 0.0035(13) 0.0100(14)
C2 0.0321(16) 0.0419(18) 0.0253(14) 0.0059(13) 0.0038(12) 0.0078(13)
C3 0.048(2) 0.0386(17) 0.0352(16) -0.0035(14) 0.0036(14) 0.0082(15)
C4 0.048(2) 0.053(2) 0.0288(15) -0.0038(15) -0.0012(14) 0.0071(16)
C5 0.0348(18) 0.064(2) 0.0290(15) 0.0115(16) 0.0003(13) 0.0048(16)
C6 0.0291(17) 0.0482(18) 0.0394(16) 0.0166(16) 0.0054(14) 0.0028(14)
C7 0.0236(15) 0.0439(18) 0.0321(14) 0.0095(14) 0.0025(12) 0.0023(13)
C8 0.0284(16) 0.0435(19) 0.0339(15) 0.0077(15) 0.0026(12) -0.0038(13)
C9 0.0432(19) 0.0445(19) 0.0484(19) 0.0061(16) -0.0009(15) -0.0101(15)
C10 0.049(2) 0.052(2) 0.052(2) -0.0016(18) 0.0056(17) -0.0137(17)
C11 0.0389(19) 0.069(3) 0.0364(17) -0.0006(18) -0.0041(14) -0.0099(17)
C12 0.0326(17) 0.059(2) 0.0318(15) 0.0091(16) 0.0046(13) 0.0046(16)
C13 0.0250(15) 0.0449(18) 0.0325(15) 0.0037(15) 0.0020(12) 0.0036(13)
C14 0.0444(19) 0.0425(17) 0.0292(14) 0.0121(14) -0.0044(13) 0.0072(14)
C15 0.0368(17) 0.0266(15) 0.0267(13) 0.0055(12) 0.0028(13) 0.0045(13)
C16 0.0308(15) 0.0274(14) 0.0264(13) 0.0051(12) -0.0026(12) 0.0011(12)
C17 0.0291(15) 0.0290(14) 0.0261(13) 0.0028(12) -0.0019(12) -0.0036(12)
C18 0.057(2) 0.0241(15) 0.0311(14) 0.0038(13) -0.0022(14) -0.0013(14)
C19 0.0437(19) 0.0317(17) 0.066(2) 0.0101(17) -0.0141(17) -0.0010(14)
C20 0.055(2) 0.0294(16) 0.0354(16) 0.0032(14) 0.0022(14) 0.0057(14)
C21 0.0440(18) 0.0224(15) 0.0367(16) 0.0064(13) -0.0039(14) -0.0050(13)
C22 0.064(2) 0.0334(17) 0.0485(19) 0.0068(16) -0.0085(17) 0.0004(17)
C23 0.0310(15) 0.0349(16) 0.0277(14) 0.0025(13) -0.0008(12) 0.0024(12)
C24 0.0359(17) 0.0302(15) 0.0238(13) -0.0018(12) -0.0030(12) 0.0000(13)
C25 0.0330(16) 0.0276(15) 0.0385(16) -0.0003(13) -0.0063(13) -0.0035(13)
C26 0.0349(16) 0.0296(15) 0.0373(15) 0.0037(14) -0.0068(13) 0.0010(13)
C27 0.0445(18) 0.0225(14) 0.0292(13) -0.0007(13) -0.0007(13) -0.0002(13)
C28 0.0380(18) 0.0387(17) 0.0411(16) 0.0028(15) -0.0042(14) -0.0120(14)
C29 0.0329(17) 0.0396(18) 0.0430(17) 0.0042(15) -0.0061(14) 0.0009(14)
C30 0.061(2) 0.0221(15) 0.0393(16) -0.0031(14) 0.0051(16) -0.0079(15)
C31 0.057(3) 0.062(2) 0.111(4) -0.047(3) 0.014(3) -0.021(2)
C32 0.060(2) 0.0378(18) 0.0453(18) 0.0048(16) 0.0059(16) 0.0085(16)
C33 0.154(5) 0.0300(19) 0.046(2) 0.0075(17) 0.013(3) 0.013(2)
N1 0.0317(13) 0.0350(14) 0.0272(11) 0.0089(11) -0.0001(10) 0.0061(11)
O1 0.0365(11) 0.0407(11) 0.0299(10) 0.0140(9) 0.0007(9) 0.0072(10)
O2 0.0367(13) 0.0446(12) 0.0357(11) 0.0076(10) -0.0066(9) -0.0019(10)
O3 0.0436(12) 0.0289(10) 0.0281(9) 0.0068(9) 0.0028(9) -0.0018(9)
O4 0.0320(11) 0.0238(10) 0.0547(13) 0.0121(10) -0.0108(10) -0.0029(9)
O5 0.0516(14) 0.0275(10) 0.0302(10) -0.0005(9) -0.0086(9) 0.0030(9)
O6 0.0574(14) 0.0370(12) 0.0357(11) 0.0082(10) 0.0134(10) 0.0097(11)
O7 0.0609(14) 0.0212(10) 0.0333(10) 0.0002(9) -0.0048(10) -0.0009(10)

loop_
_geom_bond_atom_site_label_1
_geom_bond_atom_site_label_2
_geom_bond_distance
_geom_bond_site_symmetry_2
_geom_bond_publ_flag
C1 C2 1.524(4) . ?
C1 C14 1.525(4) . ?
C1 C13 1.526(4) . ?
C2 C3 1.377(4) . ?
C2 C7 1.407(4) . ?
C3 C4 1.394(4) . ?
C4 C5 1.381(5) . ?
C5 C6 1.375(4) . ?
C6 C7 1.393(4) . ?
C7 C8 1.463(4) . ?
C8 C9 1.385(5) . ?
C8 C13 1.402(4) . ?
C9 C10 1.377(5) . ?
C10 C11 1.385(5) . ?
C11 C12 1.392(5) . ?
C12 C13 1.386(4) . ?
C14 O1 1.455(3) . ?
C15 O2 1.214(3) . ?
C15 N1 1.353(3) . ?
C15 O1 1.360(3) . ?
C16 N1 1.451(3) . ?
C16 C17 1.523(4) . ?
C16 C23 1.547(4) . ?
C17 O4 1.397(3) . ?
C17 O5 1.399(3) . ?
C17 O3 1.420(3) . ?
C18 O3 1.452(3) . ?
C18 C21 1.501(4) . ?
C19 O4 1.444(3) . ?
C19 C21 1.518(4) . ?
C20 O5 1.445(3) . ?
C20 C21 1.519(4) . ?
C21 C22 1.528(4) . ?
C23 O6 1.432(3) . ?
C23 C24 1.503(4) . ?
C24 C29 1.383(4) . ?
C24 C25 1.387(4) . ?
C25 C26 1.392(4) . ?
C26 C27 1.382(4) . ?
C27 C28 1.381(4) . ?
C27 O7 1.390(3) . ?
C28 C29 1.378(4) . ?
C30 O7 1.463(3) . ?
C30 C32 1.500(4) . ?
C30 C33 1.507(5) . ?
C30 C31 1.516(5) . ?
